data_8104858
loop_
_publ_author_name
'Ye, Yunfeng'
'Tang, Guodong'
'Qian, Jun'

_publ_section_title
;
 Synthesis and crystal structure of oktakis(dimethylsulphoxide-\k1
 O)gadolinium(III)
 [tetrabromido-\m2-bromido-\m2-sulfido-di-\m3-sulfido-\m4-sulfido-tetracopper(I)-tungsten(VI)],
 C16H48O8S12Br5Cu4GdW
;
_journal_issue 2
_journal_name_full 'Zeitschrift f\"ur Kristallographie - New Crystal Structures'
_journal_page_first 455
_journal_page_last 457
_journal_paper_doi 10.1515/ncrs-2020-0591
_journal_volume 236
_journal_year 2021
_chemical_formula_moiety 'C16 H48 Gd O8 S8, Br5 Cu4 S4 W'
_chemical_formula_sum 'C16 H48 Br5 Cu4 Gd O8 S12 W'
_chemical_formula_weight 1748.12
_space_group_crystal_system monoclinic
_space_group_IT_number 4
_space_group_name_Hall 'P 2yb'
_space_group_name_H-M_alt 'P 1 21 1'
_atom_sites_solution_hydrogens geom
_atom_sites_solution_primary SHELXT
_atom_sites_solution_secondary geom
_cell_angle_alpha 90
_cell_angle_beta 100.76(3)
_cell_angle_gamma 90
_cell_formula_units_Z 2
_cell_length_a 11.576(2)
_cell_length_b 12.407(3)
_cell_length_c 17.582(3)
_cell_measurement_reflns_used 6878
_cell_measurement_temperature 293(2)
_cell_measurement_theta_max 25.335
_cell_measurement_theta_min 3.145
_cell_volume 2480.8(9)
_computing_cell_refinement 'OLEX2 [1]'
_computing_data_collection 'OLEX2 [1]'
_computing_data_reduction 'OLEX2 [1]'
_computing_molecular_graphics 'PLATON [4]'
_computing_publication_material 'SHELXL-2014/7 [3]'
_computing_structure_refinement 'SHELXL-2014/7 [3]'
_computing_structure_solution 'SHELXT  [2]'
_diffrn_ambient_temperature 293(2)
_diffrn_measured_fraction_theta_full 0.985
_diffrn_measured_fraction_theta_max 0.983
_diffrn_measurement_device_type 'CCD area detector'
_diffrn_measurement_method 'phi and omega scans'
_diffrn_radiation_type MoK\a
_diffrn_radiation_wavelength 0.71073
_diffrn_reflns_av_R_equivalents 0.0394
_diffrn_reflns_av_unetI/netI 0.0974
_diffrn_reflns_Laue_measured_fraction_full 0.985
_diffrn_reflns_Laue_measured_fraction_max 0.983
_diffrn_reflns_limit_h_max 13
_diffrn_reflns_limit_h_min -13
_diffrn_reflns_limit_k_max 14
_diffrn_reflns_limit_k_min -12
_diffrn_reflns_limit_l_max 21
_diffrn_reflns_limit_l_min -18
_diffrn_reflns_number 11490
_diffrn_reflns_point_group_measured_fraction_full 0.988
_diffrn_reflns_point_group_measured_fraction_max 0.987
_diffrn_reflns_theta_full 25.242
_diffrn_reflns_theta_max 25.335
_diffrn_reflns_theta_min 3.145
_exptl_absorpt_coefficient_mu 9.874
_exptl_absorpt_correction_type multi-scan
_exptl_crystal_colour red
_exptl_crystal_density_diffrn 2.332
_exptl_crystal_description block
_exptl_crystal_F_000 1646
_exptl_crystal_size_max 0.22
_exptl_crystal_size_mid 0.20
_exptl_crystal_size_min 0.18
_exptl_transmission_factor_max 0.169
_exptl_transmission_factor_min 0.131
_refine_diff_density_max 2.996
_refine_diff_density_min -1.119
_refine_diff_density_rms 0.228
_refine_ls_abs_structure_details
;
 Refined as an inversion twin.
;
_refine_ls_abs_structure_Flack 0.037(18)
_refine_ls_extinction_coef .
_refine_ls_extinction_method none
_refine_ls_goodness_of_fit_ref 1.039
_refine_ls_hydrogen_treatment constr
_refine_ls_matrix_type full
_refine_ls_number_parameters 441
_refine_ls_number_reflns 6878
_refine_ls_number_restraints 104
_refine_ls_restrained_S_all 1.036
_refine_ls_R_factor_all 0.0519
_refine_ls_R_factor_gt 0.0446
_refine_ls_shift/su_max 0.001
_refine_ls_shift/su_mean 0.000
_refine_ls_structure_factor_coef Fsqd
_refine_ls_weighting_details 'w=1/[\s^2^(Fo^2^)+(0.0551P)^2^] where P=(Fo^2^+2Fc^2^)/3'
_refine_ls_weighting_scheme calc
_refine_ls_wR_factor_gt 0.1148
_refine_ls_wR_factor_ref 0.1169
_reflns_Friedel_coverage 0.912
_reflns_Friedel_fraction_full 0.992
_reflns_Friedel_fraction_max 0.991
_reflns_number_gt 5277
_reflns_number_total 6878
_reflns_threshold_expression 'I > 2\s(I)'
_cod_data_source_file suppl_j_ncrs-2020-0591_suppl.cif
_cod_data_source_block s
_cod_original_sg_symbol_H-M 'P 21'
_cod_database_code 8104858
_shelx_space_group_comment
;
The symmetry employed for this shelxl refinement is uniquely defined
by the following loop, which should always be used as a source of
symmetry information in preference to the above space-group names.
They are only intended as comments.
;
_shelx_estimated_absorpt_t_min 0.831
_shelx_estimated_absorpt_t_max 0.869

loop_
_space_group_symop_operation_xyz
'x, y, z'
'-x, y+1/2, -z'

loop_
_atom_site_label
_atom_site_type_symbol
_atom_site_fract_x
_atom_site_fract_y
_atom_site_fract_z
_atom_site_U_iso_or_equiv
_atom_site_adp_type
_atom_site_occupancy
_atom_site_site_symmetry_order
_atom_site_calc_flag
_atom_site_refinement_flags_posn
_atom_site_refinement_flags_adp
_atom_site_refinement_flags_occupancy
_atom_site_disorder_assembly
_atom_site_disorder_group
W1 W 0.13443(8) 0.68772(7) 0.22458(5) 0.0190(2) Uani 1 1 d . . . . .
Gd1 Gd 0.70752(8) 0.11726(8) 0.25551(5) 0.0101(2) Uani 1 1 d . . . . .
Br1 Br 0.2800(2) 0.40576(19) 0.19271(14) 0.0314(6) Uani 1 1 d . . . . .
Br2 Br -0.0621(2) 0.4782(2) -0.00076(12) 0.0313(6) Uani 1 1 d . . . . .
Br3 Br 0.1677(2) 0.3866(2) 0.40569(13) 0.0346(6) Uani 1 1 d . . . . .
Br4 Br 0.3093(2) 0.9085(2) 0.44834(13) 0.0331(6) Uani 1 1 d . . . . .
Br5 Br 0.5191(2) 0.6317(2) 0.15024(16) 0.0419(7) Uani 1 1 d . . . . .
Cu1 Cu 0.0359(3) 0.5647(2) 0.10787(16) 0.0277(7) Uani 1 1 d . . . . .
Cu2 Cu 0.2326(3) 0.8057(2) 0.34381(15) 0.0254(7) Uani 1 1 d . . . . .
Cu3 Cu 0.1726(3) 0.4957(2) 0.29721(16) 0.0301(7) Uani 1 1 d . . . . .
Cu4 Cu 0.3324(2) 0.6116(3) 0.18259(14) 0.0296(7) Uani 1 1 d . . . . .
S1 S -0.0014(5) 0.5616(5) 0.2278(3) 0.0273(14) Uani 1 1 d . . . . .
S2 S 0.1739(5) 0.6942(5) 0.1051(3) 0.0230(12) Uani 1 1 d . . . . .
S3 S 0.0713(6) 0.8458(5) 0.2569(3) 0.0333(16) Uani 1 1 d . . . . .
S4 S 0.3005(5) 0.6438(4) 0.3107(3) 0.0239(14) Uani 1 1 d . . . . .
S5 S 0.9700(5) 0.2369(5) 0.2094(3) 0.0257(13) Uani 1 1 d . . . . .
S6 S 0.5886(7) 0.3314(7) 0.1352(4) 0.051(2) Uani 1 1 d . . . . .
S7 S 0.7256(5) 0.3572(4) 0.3575(3) 0.0219(13) Uani 1 1 d . . . . .
S8 S 0.5144(5) 0.0969(5) 0.3867(3) 0.0252(13) Uani 1 1 d . U . . .
S9 S 0.4426(5) 0.0275(5) 0.1384(3) 0.0273(14) Uani 1 1 d . . . . .
S10 S 0.6509(5) -0.1509(5) 0.2963(4) 0.0290(14) Uani 1 1 d . . . . .
S11 S 0.8701(5) 0.0728(5) 0.4390(3) 0.0259(14) Uani 1 1 d . . . . .
S12 S 0.8253(5) -0.0393(5) 0.1190(3) 0.0273(14) Uani 1 1 d . . . . .
O1 O 0.5167(12) 0.0431(12) 0.2195(8) 0.023(3) Uani 1 1 d . . . . .
O2 O 0.6066(14) 0.1624(12) 0.3527(8) 0.028(4) Uani 1 1 d . . . . .
O3 O 0.7315(14) 0.3021(12) 0.2804(8) 0.025(4) Uani 1 1 d . U . . .
O4 O 0.8647(12) 0.1598(12) 0.1975(8) 0.025(4) Uani 1 1 d . . . . .
O5 O 0.6180(13) 0.2084(12) 0.1425(8) 0.028(4) Uani 1 1 d . . . . .
O6 O 0.8637(12) 0.1245(13) 0.3617(8) 0.025(3) Uani 1 1 d . . . . .
O7 O 0.7073(12) -0.0475(11) 0.3282(8) 0.022(3) Uani 1 1 d . . . . .
O8 O 0.7409(13) -0.0267(12) 0.1788(8) 0.027(4) Uani 1 1 d . . . . .
C1 C 1.018(2) 0.227(2) 0.1202(12) 0.038(7) Uani 1 1 d . U . . .
H1A H 1.0177 0.1527 0.1048 0.057 Uiso 1 1 calc R U . . .
H1B H 1.0958 0.2557 0.1255 0.057 Uiso 1 1 calc R U . . .
H1C H 0.9655 0.2671 0.0815 0.057 Uiso 1 1 calc R U . . .
C2 C 0.5945(18) 0.4310(19) 0.3366(12) 0.026(5) Uani 1 1 d . U . . .
H2A H 0.5890 0.4657 0.2873 0.039 Uiso 1 1 calc R U . . .
H2B H 0.5939 0.4845 0.3760 0.039 Uiso 1 1 calc R U . . .
H2C H 0.5289 0.3832 0.3352 0.039 Uiso 1 1 calc R U . . .
C3 C 0.717(2) 0.392(2) 0.1086(16) 0.052(8) Uani 1 1 d . U . . .
H3A H 0.6966 0.4615 0.0858 0.078 Uiso 1 1 calc R U . . .
H3B H 0.7456 0.3468 0.0720 0.078 Uiso 1 1 calc R U . . .
H3C H 0.7770 0.4005 0.1540 0.078 Uiso 1 1 calc R U . . .
C4 C 0.496(3) 0.340(3) 0.0408(18) 0.080(11) Uani 1 1 d . U . . .
H4A H 0.4987 0.4118 0.0211 0.120 Uiso 1 1 calc R U . . .
H4B H 0.4166 0.3223 0.0448 0.120 Uiso 1 1 calc R U . . .
H4C H 0.5234 0.2901 0.0064 0.120 Uiso 1 1 calc R U . . .
C5 C 0.367(3) -0.090(3) 0.1463(18) 0.069(9) Uani 1 1 d . U . . .
H5A H 0.2901 -0.0735 0.1558 0.103 Uiso 1 1 calc R U . . .
H5B H 0.4089 -0.1323 0.1884 0.103 Uiso 1 1 calc R U . . .
H5C H 0.3602 -0.1305 0.0990 0.103 Uiso 1 1 calc R U . . .
C6 C 0.324(3) 0.115(3) 0.1360(19) 0.080(10) Uani 1 1 d . U . . .
H6A H 0.2979 0.1127 0.1848 0.120 Uiso 1 1 calc R U . . .
H6B H 0.2603 0.0935 0.0955 0.120 Uiso 1 1 calc R U . . .
H6C H 0.3473 0.1872 0.1263 0.120 Uiso 1 1 calc R U . . .
C7 C 0.804(2) -0.1801(18) 0.0862(13) 0.031(6) Uani 1 1 d . U . . .
H7A H 0.8474 -0.2270 0.1247 0.046 Uiso 1 1 calc R U . . .
H7B H 0.8320 -0.1887 0.0385 0.046 Uiso 1 1 calc R U . . .
H7C H 0.7221 -0.1979 0.0784 0.046 Uiso 1 1 calc R U . . .
C8 C 0.741(2) 0.024(2) 0.0360(14) 0.045(7) Uani 1 1 d . U . . .
H8A H 0.6708 -0.0166 0.0181 0.067 Uiso 1 1 calc R U . . .
H8B H 0.7866 0.0282 -0.0043 0.067 Uiso 1 1 calc R U . . .
H8C H 0.7202 0.0959 0.0494 0.067 Uiso 1 1 calc R U . . .
C9 C 0.989(2) -0.020(2) 0.4446(13) 0.040(7) Uani 1 1 d . U . . .
H9A H 0.9594 -0.0896 0.4270 0.060 Uiso 1 1 calc R U . . .
H9B H 1.0301 -0.0253 0.4973 0.060 Uiso 1 1 calc R U . . .
H9C H 1.0425 0.0049 0.4126 0.060 Uiso 1 1 calc R U . . .
C10 C 0.593(3) -0.207(2) 0.3762(16) 0.053(8) Uani 1 1 d . U . . .
H10A H 0.6515 -0.2042 0.4225 0.080 Uiso 1 1 calc R U . . .
H10B H 0.5705 -0.2811 0.3649 0.080 Uiso 1 1 calc R U . . .
H10C H 0.5248 -0.1669 0.3835 0.080 Uiso 1 1 calc R U . . .
C11 C 0.945(2) 0.1663(19) 0.5045(12) 0.037(7) Uani 1 1 d . U . . .
H11A H 1.0037 0.2018 0.4818 0.056 Uiso 1 1 calc R U . . .
H11B H 0.9812 0.1299 0.5509 0.056 Uiso 1 1 calc R U . . .
H11C H 0.8899 0.2187 0.5167 0.056 Uiso 1 1 calc R U . . .
C12 C 0.818(2) 0.4654(18) 0.3621(14) 0.030(6) Uani 1 1 d . U . . .
H12A H 0.8965 0.4406 0.3605 0.044 Uiso 1 1 calc R U . . .
H12B H 0.8189 0.5040 0.4095 0.044 Uiso 1 1 calc R U . . .
H12C H 0.7920 0.5123 0.3190 0.044 Uiso 1 1 calc R U . . .
C13 C 1.099(2) 0.160(2) 0.2627(13) 0.051(8) Uani 1 1 d . U . . .
H13A H 1.1091 0.1752 0.3170 0.077 Uiso 1 1 calc R U . . .
H13B H 1.1685 0.1803 0.2439 0.077 Uiso 1 1 calc R U . . .
H13C H 1.0854 0.0839 0.2545 0.077 Uiso 1 1 calc R U . . .
C14 C 0.400(2) 0.197(2) 0.3917(15) 0.052(7) Uani 1 1 d . U . . .
H14A H 0.4166 0.2334 0.4407 0.078 Uiso 1 1 calc R U . . .
H14B H 0.3248 0.1616 0.3863 0.078 Uiso 1 1 calc R U . . .
H14C H 0.3973 0.2485 0.3507 0.078 Uiso 1 1 calc R U . . .
C15 C 0.5746(19) 0.089(2) 0.4881(11) 0.029(6) Uani 1 1 d . U . . .
H15A H 0.6482 0.0509 0.4955 0.044 Uiso 1 1 calc R U . . .
H15B H 0.5208 0.0507 0.5140 0.044 Uiso 1 1 calc R U . . .
H15C H 0.5869 0.1600 0.5092 0.044 Uiso 1 1 calc R U . . .
C16 C 0.769(2) -0.238(2) 0.2994(18) 0.054(8) Uani 1 1 d . U . . .
H16A H 0.8319 -0.2016 0.2823 0.081 Uiso 1 1 calc R U . . .
H16B H 0.7444 -0.2989 0.2661 0.081 Uiso 1 1 calc R U . . .
H16C H 0.7943 -0.2634 0.3515 0.081 Uiso 1 1 calc R U . . .

loop_
_atom_site_aniso_label
_atom_site_aniso_U_11
_atom_site_aniso_U_22
_atom_site_aniso_U_33
_atom_site_aniso_U_23
_atom_site_aniso_U_13
_atom_site_aniso_U_12
W1 0.0185(5) 0.0190(5) 0.0186(4) -0.0028(4) 0.0011(4) -0.0003(4)
Gd1 0.0093(5) 0.0115(5) 0.0091(4) 0.0010(4) 0.0010(4) -0.0002(5)
Br1 0.0350(14) 0.0221(12) 0.0398(14) -0.0087(11) 0.0135(11) -0.0037(11)
Br2 0.0325(15) 0.0348(14) 0.0237(12) -0.0029(11) -0.0019(11) -0.0125(12)
Br3 0.0475(16) 0.0296(14) 0.0271(12) 0.0060(11) 0.0078(11) 0.0054(12)
Br4 0.0372(15) 0.0390(15) 0.0239(12) -0.0116(11) 0.0073(10) -0.0143(13)
Br5 0.0276(14) 0.0388(16) 0.0639(17) 0.0078(14) 0.0201(12) -0.0017(13)
Cu1 0.0282(17) 0.0290(16) 0.0243(14) -0.0041(13) 0.0008(13) -0.0079(14)
Cu2 0.0291(17) 0.0247(15) 0.0216(14) -0.0073(12) 0.0029(12) -0.0039(13)
Cu3 0.0291(17) 0.0286(17) 0.0320(16) 0.0032(14) 0.0044(13) -0.0007(14)
Cu4 0.0247(15) 0.0344(17) 0.0306(14) -0.0013(15) 0.0072(12) 0.0012(16)
S1 0.025(3) 0.034(3) 0.023(3) 0.001(3) 0.004(3) 0.000(3)
S2 0.026(3) 0.025(3) 0.019(3) -0.003(3) 0.005(2) -0.007(3)
S3 0.032(4) 0.028(3) 0.037(3) -0.007(3) -0.001(3) 0.010(3)
S4 0.028(3) 0.022(3) 0.019(3) 0.001(2) -0.001(2) 0.002(3)
S5 0.023(3) 0.022(3) 0.036(3) -0.006(3) 0.014(3) -0.002(3)
S6 0.047(5) 0.053(5) 0.050(4) 0.010(4) 0.004(4) 0.008(4)
S7 0.030(3) 0.017(3) 0.019(3) 0.001(2) 0.007(2) 0.006(3)
S8 0.023(3) 0.032(4) 0.023(3) -0.003(2) 0.010(2) -0.007(3)
S9 0.024(3) 0.026(3) 0.031(3) -0.002(3) 0.001(3) -0.002(3)
S10 0.024(3) 0.018(3) 0.043(4) 0.005(3) -0.002(3) 0.001(3)
S11 0.029(3) 0.030(3) 0.018(3) 0.004(2) 0.002(2) 0.003(3)
S12 0.022(3) 0.033(3) 0.029(3) -0.007(3) 0.010(3) -0.007(3)
O1 0.013(8) 0.024(9) 0.030(8) -0.008(7) 0.003(7) 0.000(7)
O2 0.041(10) 0.028(9) 0.019(7) -0.001(7) 0.014(7) 0.004(8)
O3 0.044(8) 0.020(7) 0.011(6) -0.001(6) 0.006(6) -0.017(7)
O4 0.008(7) 0.039(10) 0.030(8) -0.020(7) 0.005(6) 0.001(7)
O5 0.035(10) 0.025(9) 0.022(8) 0.005(7) 0.001(7) 0.008(8)
O6 0.017(8) 0.035(9) 0.023(7) 0.003(8) 0.000(6) -0.012(8)
O7 0.017(8) 0.013(8) 0.031(8) 0.005(7) -0.005(7) -0.002(7)
O8 0.034(10) 0.017(8) 0.032(8) -0.010(7) 0.008(7) -0.007(7)
C1 0.033(13) 0.057(15) 0.029(12) 0.002(11) 0.020(10) -0.012(12)
C2 0.014(9) 0.039(10) 0.029(9) -0.009(8) 0.012(8) 0.003(8)
C3 0.056(16) 0.047(15) 0.055(15) 0.028(13) 0.020(13) 0.010(13)
C4 0.057(17) 0.074(18) 0.084(18) 0.006(16) -0.051(15) 0.008(15)
C5 0.042(16) 0.087(19) 0.074(17) -0.008(16) 0.006(14) -0.007(15)
C6 0.067(17) 0.063(17) 0.095(19) -0.020(17) -0.026(15) -0.002(16)
C7 0.033(10) 0.018(9) 0.039(10) -0.002(8) 0.000(8) 0.011(9)
C8 0.069(17) 0.028(12) 0.035(12) -0.002(11) 0.006(12) 0.007(13)
C9 0.067(16) 0.031(13) 0.023(11) 0.008(10) 0.009(11) 0.012(12)
C10 0.075(18) 0.038(14) 0.060(15) 0.010(13) 0.045(14) -0.007(14)
C11 0.056(15) 0.033(13) 0.016(10) -0.002(10) -0.009(10) 0.004(12)
C12 0.027(12) 0.019(11) 0.048(13) -0.007(10) 0.020(10) 0.006(10)
C13 0.064(16) 0.060(16) 0.025(11) 0.010(11) -0.004(11) -0.040(13)
C14 0.037(13) 0.062(15) 0.057(14) 0.042(13) 0.010(11) 0.027(10)
C15 0.027(12) 0.047(15) 0.015(9) 0.009(10) 0.007(9) -0.007(11)
C16 0.037(14) 0.048(15) 0.077(17) 0.012(14) 0.008(13) 0.022(13)

loop_
_atom_type_symbol
_atom_type_description
_atom_type_scat_dispersion_real
_atom_type_scat_dispersion_imag
_atom_type_scat_source
C C 0.0033 0.0016 'International Tables Vol C Tables 4.2.6.8 and 6.1.1.4'
H H 0.0000 0.0000 'International Tables Vol C Tables 4.2.6.8 and 6.1.1.4'
Br Br -0.2901 2.4595 'International Tables Vol C Tables 4.2.6.8 and 6.1.1.4'
Cu Cu 0.3201 1.2651 'International Tables Vol C Tables 4.2.6.8 and 6.1.1.4'
Gd Gd -0.1653 3.9035 'International Tables Vol C Tables 4.2.6.8 and 6.1.1.4'
O O 0.0106 0.0060 'International Tables Vol C Tables 4.2.6.8 and 6.1.1.4'
S S 0.1246 0.1234 'International Tables Vol C Tables 4.2.6.8 and 6.1.1.4'
W W -0.8490 6.8722 'International Tables Vol C Tables 4.2.6.8 and 6.1.1.4'

loop_
_geom_angle_atom_site_label_1
_geom_angle_atom_site_label_2
_geom_angle_atom_site_label_3
_geom_angle
_geom_angle_site_symmetry_1
_geom_angle_site_symmetry_3
S3 W1 S1 110.4(2) . .
S3 W1 S2 110.3(2) . .
S1 W1 S2 108.6(2) . .
S3 W1 S4 108.7(2) . .
S1 W1 S4 109.1(2) . .
S2 W1 S4 109.8(2) . .
S3 W1 Cu2 54.19(17) . .
S1 W1 Cu2 124.89(16) . .
S2 W1 Cu2 126.53(16) . .
S4 W1 Cu2 54.51(15) . .
S3 W1 Cu1 126.80(17) . .
S1 W1 Cu1 53.74(16) . .
S2 W1 Cu1 54.83(16) . .
S4 W1 Cu1 124.50(16) . .
Cu2 W1 Cu1 178.32(10) . .
S3 W1 Cu3 134.10(19) . .
S1 W1 Cu3 54.67(16) . .
S2 W1 Cu3 115.62(17) . .
S4 W1 Cu3 55.37(15) . .
Cu2 W1 Cu3 96.06(9) . .
Cu1 W1 Cu3 82.31(9) . .
S3 W1 Cu4 136.0(2) . .
S1 W1 Cu4 113.57(18) . .
S2 W1 Cu4 54.79(16) . .
S4 W1 Cu4 56.32(16) . .
Cu2 W1 Cu4 98.59(9) . .
Cu1 W1 Cu4 81.46(9) . .
Cu3 W1 Cu4 75.46(10) . .
O4 Gd1 O2 145.1(5) . .
O4 Gd1 O8 71.8(5) . .
O2 Gd1 O8 141.3(5) . .
O4 Gd1 O3 77.5(5) . .
O2 Gd1 O3 71.5(5) . .
O8 Gd1 O3 146.9(5) . .
O4 Gd1 O6 77.8(5) . .
O2 Gd1 O6 79.8(5) . .
O8 Gd1 O6 107.8(6) . .
O3 Gd1 O6 76.5(5) . .
O4 Gd1 O5 77.1(5) . .
O2 Gd1 O5 107.7(5) . .
O8 Gd1 O5 88.5(5) . .
O3 Gd1 O5 72.9(5) . .
O6 Gd1 O5 143.7(5) . .
O4 Gd1 O1 138.1(5) . .
O2 Gd1 O1 73.6(5) . .
O8 Gd1 O1 78.1(5) . .
O3 Gd1 O1 120.2(5) . .
O6 Gd1 O1 140.4(5) . .
O5 Gd1 O1 73.7(5) . .
O4 Gd1 O7 120.5(5) . .
O2 Gd1 O7 76.3(5) . .
O8 Gd1 O7 70.8(5) . .
O3 Gd1 O7 138.0(5) . .
O6 Gd1 O7 71.8(5) . .
O5 Gd1 O7 144.3(5) . .
O1 Gd1 O7 73.7(5) . .
Cu4 Br1 Cu3 77.46(11) . .
S1 Cu1 S2 107.0(2) . .
S1 Cu1 Br2 128.7(2) . .
S2 Cu1 Br2 123.54(19) . .
S1 Cu1 W1 53.60(17) . .
S2 Cu1 W1 53.44(14) . .
Br2 Cu1 W1 172.36(15) . .
S3 Cu2 S4 107.8(2) . .
S3 Cu2 Br4 125.2(2) . .
S4 Cu2 Br4 126.9(2) . .
S3 Cu2 W1 53.04(17) . .
S4 Cu2 W1 54.80(15) . .
Br4 Cu2 W1 177.41(15) . .
S1 Cu3 S4 104.4(2) . .
S1 Cu3 Br3 119.0(2) . .
S4 Cu3 Br3 118.69(18) . .
S1 Cu3 Br1 105.04(18) . .
S4 Cu3 Br1 91.77(18) . .
Br3 Cu3 Br1 113.97(14) . .
S1 Cu3 W1 52.11(17) . .
S4 Cu3 W1 53.18(15) . .
Br3 Cu3 W1 150.00(15) . .
Br1 Cu3 W1 95.75(11) . .
S2 Cu4 Br5 118.41(19) . .
S2 Cu4 S4 103.7(2) . .
Br5 Cu4 S4 121.55(19) . .
S2 Cu4 Br1 107.53(19) . .
Br5 Cu4 Br1 110.66(15) . .
S4 Cu4 Br1 91.14(17) . .
S2 Cu4 W1 52.13(14) . .
Br5 Cu4 W1 153.35(16) . .
S4 Cu4 W1 52.78(15) . .
Br1 Cu4 W1 95.85(11) . .
W1 S1 Cu1 72.7(2) . .
W1 S1 Cu3 73.22(19) . .
Cu1 S1 Cu3 101.7(3) . .
W1 S2 Cu1 71.73(18) . .
W1 S2 Cu4 73.08(17) . .
Cu1 S2 Cu4 99.1(3) . .
W1 S3 Cu2 72.8(2) . .
Cu2 S4 W1 70.70(18) . .
Cu2 S4 Cu3 118.5(3) . .
W1 S4 Cu3 71.44(17) . .
Cu2 S4 Cu4 120.8(3) . .
W1 S4 Cu4 70.90(16) . .
Cu3 S4 Cu4 88.8(2) . .
O4 S5 C1 102.0(10) . .
O4 S5 C13 106.8(10) . .
C1 S5 C13 93.3(12) . .
O5 S6 C3 104.6(12) . .
O5 S6 C4 102.5(13) . .
C3 S6 C4 96.6(15) . .
O3 S7 C12 105.1(10) . .
O3 S7 C2 103.2(9) . .
C12 S7 C2 96.4(11) . .
O2 S8 C15 104.2(9) . .
O2 S8 C14 102.8(11) . .
C15 S8 C14 98.1(12) . .
O1 S9 C5 103.7(12) . .
O1 S9 C6 104.2(12) . .
C5 S9 C6 96.8(16) . .
O7 S10 C16 103.8(12) . .
O7 S10 C10 104.0(11) . .
C16 S10 C10 97.9(14) . .
O6 S11 C11 104.4(10) . .
O6 S11 C9 103.6(10) . .
C11 S11 C9 96.4(12) . .
O8 S12 C8 101.0(11) . .
O8 S12 C7 103.9(10) . .
C8 S12 C7 98.3(11) . .
S9 O1 Gd1 129.0(9) . .
S8 O2 Gd1 129.7(8) . .
S7 O3 Gd1 125.4(8) . .
S5 O4 Gd1 139.0(8) . .
S6 O5 Gd1 126.4(8) . .
S11 O6 Gd1 127.4(8) . .
S10 O7 Gd1 124.8(8) . .
S12 O8 Gd1 131.3(9) . .
S5 C1 H1A 109.5 . .
S5 C1 H1B 109.5 . .
H1A C1 H1B 109.5 . .
S5 C1 H1C 109.5 . .
H1A C1 H1C 109.5 . .
H1B C1 H1C 109.5 . .
S7 C2 H2A 109.5 . .
S7 C2 H2B 109.5 . .
H2A C2 H2B 109.5 . .
S7 C2 H2C 109.5 . .
H2A C2 H2C 109.5 . .
H2B C2 H2C 109.5 . .
S6 C3 H3A 109.5 . .
S6 C3 H3B 109.5 . .
H3A C3 H3B 109.5 . .
S6 C3 H3C 109.5 . .
H3A C3 H3C 109.5 . .
H3B C3 H3C 109.5 . .
S6 C4 H4A 109.5 . .
S6 C4 H4B 109.5 . .
H4A C4 H4B 109.5 . .
S6 C4 H4C 109.5 . .
H4A C4 H4C 109.5 . .
H4B C4 H4C 109.5 . .
S9 C5 H5A 109.5 . .
S9 C5 H5B 109.5 . .
H5A C5 H5B 109.5 . .
S9 C5 H5C 109.5 . .
H5A C5 H5C 109.5 . .
H5B C5 H5C 109.5 . .
S9 C6 H6A 109.5 . .
S9 C6 H6B 109.5 . .
H6A C6 H6B 109.5 . .
S9 C6 H6C 109.5 . .
H6A C6 H6C 109.5 . .
H6B C6 H6C 109.5 . .
S12 C7 H7A 109.5 . .
S12 C7 H7B 109.5 . .
H7A C7 H7B 109.5 . .
S12 C7 H7C 109.5 . .
H7A C7 H7C 109.5 . .
H7B C7 H7C 109.5 . .
S12 C8 H8A 109.5 . .
S12 C8 H8B 109.5 . .
H8A C8 H8B 109.5 . .
S12 C8 H8C 109.5 . .
H8A C8 H8C 109.5 . .
H8B C8 H8C 109.5 . .
S11 C9 H9A 109.5 . .
S11 C9 H9B 109.5 . .
H9A C9 H9B 109.5 . .
S11 C9 H9C 109.5 . .
H9A C9 H9C 109.5 . .
H9B C9 H9C 109.5 . .
S10 C10 H10A 109.5 . .
S10 C10 H10B 109.5 . .
H10A C10 H10B 109.5 . .
S10 C10 H10C 109.5 . .
H10A C10 H10C 109.5 . .
H10B C10 H10C 109.5 . .
S11 C11 H11A 109.5 . .
S11 C11 H11B 109.5 . .
H11A C11 H11B 109.5 . .
S11 C11 H11C 109.5 . .
H11A C11 H11C 109.5 . .
H11B C11 H11C 109.5 . .
S7 C12 H12A 109.5 . .
S7 C12 H12B 109.5 . .
H12A C12 H12B 109.5 . .
S7 C12 H12C 109.5 . .
H12A C12 H12C 109.5 . .
H12B C12 H12C 109.5 . .
S5 C13 H13A 109.5 . .
S5 C13 H13B 109.5 . .
H13A C13 H13B 109.5 . .
S5 C13 H13C 109.5 . .
H13A C13 H13C 109.5 . .
H13B C13 H13C 109.5 . .
S8 C14 H14A 109.5 . .
S8 C14 H14B 109.5 . .
H14A C14 H14B 109.5 . .
S8 C14 H14C 109.5 . .
H14A C14 H14C 109.5 . .
H14B C14 H14C 109.5 . .
S8 C15 H15A 109.5 . .
S8 C15 H15B 109.5 . .
H15A C15 H15B 109.5 . .
S8 C15 H15C 109.5 . .
H15A C15 H15C 109.5 . .
H15B C15 H15C 109.5 . .
S10 C16 H16A 109.5 . .
S10 C16 H16B 109.5 . .
H16A C16 H16B 109.5 . .
S10 C16 H16C 109.5 . .
H16A C16 H16C 109.5 . .
H16B C16 H16C 109.5 . .

loop_
_geom_bond_atom_site_label_1
_geom_bond_atom_site_label_2
_geom_bond_distance
_geom_bond_site_symmetry_2
W1 S3 2.204(6) .
W1 S1 2.226(6) .
W1 S2 2.233(5) .
W1 S4 2.280(5) .
W1 Cu2 2.634(3) .
W1 Cu1 2.640(3) .
W1 Cu3 2.700(3) .
W1 Cu4 2.706(3) .
Gd1 O4 2.307(15) .
Gd1 O2 2.312(14) .
Gd1 O8 2.314(14) .
Gd1 O3 2.342(14) .
Gd1 O6 2.345(13) .
Gd1 O5 2.352(14) .
Gd1 O1 2.367(13) .
Gd1 O7 2.411(13) .
Br1 Cu4 2.639(4) .
Br1 Cu3 2.649(4) .
Br2 Cu1 2.297(3) .
Br3 Cu3 2.348(4) .
Br4 Cu2 2.277(3) .
Br5 Cu4 2.348(4) .
Cu1 S1 2.230(6) .
Cu1 S2 2.272(6) .
Cu2 S3 2.237(7) .
Cu2 S4 2.272(6) .
Cu3 S1 2.301(6) .
Cu3 S4 2.344(6) .
Cu4 S2 2.311(6) .
Cu4 S4 2.383(6) .
S5 O4 1.532(15) .
S5 C1 1.76(2) .
S5 C13 1.87(3) .
S6 O5 1.564(17) .
S6 C3 1.80(3) .
S6 C4 1.80(3) .
S7 O3 1.530(15) .
S7 C12 1.71(2) .
S7 C2 1.75(2) .
S8 O2 1.547(16) .
S8 C15 1.793(19) .
S8 C14 1.83(3) .
S9 O1 1.533(14) .
S9 C5 1.72(3) .
S9 C6 1.75(3) .
S10 O7 1.500(15) .
S10 C16 1.74(3) .
S10 C10 1.81(2) .
S11 O6 1.492(15) .
S11 C11 1.74(2) .
S11 C9 1.79(3) .
S12 O8 1.570(16) .
S12 C8 1.78(2) .
S12 C7 1.84(2) .
C1 H1A 0.9600 .
C1 H1B 0.9600 .
C1 H1C 0.9600 .
C2 H2A 0.9600 .
C2 H2B 0.9600 .
C2 H2C 0.9600 .
C3 H3A 0.9600 .
C3 H3B 0.9600 .
C3 H3C 0.9600 .
C4 H4A 0.9600 .
C4 H4B 0.9600 .
C4 H4C 0.9600 .
C5 H5A 0.9600 .
C5 H5B 0.9600 .
C5 H5C 0.9600 .
C6 H6A 0.9600 .
C6 H6B 0.9600 .
C6 H6C 0.9600 .
C7 H7A 0.9600 .
C7 H7B 0.9600 .
C7 H7C 0.9600 .
C8 H8A 0.9600 .
C8 H8B 0.9600 .
C8 H8C 0.9600 .
C9 H9A 0.9600 .
C9 H9B 0.9600 .
C9 H9C 0.9600 .
C10 H10A 0.9600 .
C10 H10B 0.9600 .
C10 H10C 0.9600 .
C11 H11A 0.9600 .
C11 H11B 0.9600 .
C11 H11C 0.9600 .
C12 H12A 0.9600 .
C12 H12B 0.9600 .
C12 H12C 0.9600 .
C13 H13A 0.9600 .
C13 H13B 0.9600 .
C13 H13C 0.9600 .
C14 H14A 0.9600 .
C14 H14B 0.9600 .
C14 H14C 0.9600 .
C15 H15A 0.9600 .
C15 H15B 0.9600 .
C15 H15C 0.9600 .
C16 H16A 0.9600 .
C16 H16B 0.9600 .
C16 H16C 0.9600 .

loop_
_geom_torsion_atom_site_label_1
_geom_torsion_atom_site_label_2
_geom_torsion_atom_site_label_3
_geom_torsion_atom_site_label_4
_geom_torsion
_geom_torsion_site_symmetry_1
_geom_torsion_site_symmetry_2
_geom_torsion_site_symmetry_3
_geom_torsion_site_symmetry_4
C5 S9 O1 Gd1 145.5(14) . . . .
C6 S9 O1 Gd1 -113.6(15) . . . .
C15 S8 O2 Gd1 123.2(12) . . . .
C14 S8 O2 Gd1 -134.9(12) . . . .
C12 S7 O3 Gd1 149.4(11) . . . .
C2 S7 O3 Gd1 -110.1(12) . . . .
C1 S5 O4 Gd1 -166.9(14) . . . .
C13 S5 O4 Gd1 96.0(15) . . . .
C3 S6 O5 Gd1 91.1(14) . . . .
C4 S6 O5 Gd1 -168.6(15) . . . .
C11 S11 O6 Gd1 -142.7(12) . . . .
C9 S11 O6 Gd1 117.0(13) . . . .
C16 S10 O7 Gd1 114.6(13) . . . .
C10 S10 O7 Gd1 -143.4(13) . . . .
C8 S12 O8 Gd1 -81.0(14) . . . .
C7 S12 O8 Gd1 177.5(11) . . . .
